data_7049999
loop_
_publ_author_name
'Zhang, Randi'
'Huang, Yongfeng'
'Solan, Gregory A.'
'Zhang, Wenjuan'
'Hu, Xinquan'
'Hao, Xiang'
'Sun, Wen-Hua'

_publ_section_title
;
 gem-Dimethyl-substituted bis(imino)dihydroquinolines as thermally stable
 supports for highly active cobalt catalysts that produce linear PE waxes.
;
_journal_issue 23
_journal_name_full 'Dalton transactions (Cambridge, England : 2003)'
_journal_page_first 8175
_journal_page_last 8185
_journal_paper_doi 10.1039/c9dt01345h
_journal_volume 48
_journal_year 2019
_chemical_formula_moiety 'C37 H49 Cl2 Co N3, 2(C H2 Cl2)'
_chemical_formula_sum 'C39 H53 Cl6 Co N3'
_chemical_formula_weight 835.47
_space_group_crystal_system monoclinic
_space_group_IT_number 15
_space_group_name_Hall '-C 2yc'
_space_group_name_H-M_alt 'C 1 2/c 1'
_symmetry_space_group_name_Hall '-C 2yc'
_symmetry_space_group_name_H-M 'C 1 2/c 1'
_atom_sites_solution_hydrogens geom
_atom_sites_solution_primary direct
_audit_creation_date 2019-04-28
_audit_creation_method
;
Olex2 1.2
(compiled 2017.08.10 svn.r3458 for OlexSys, GUI svn.r5381)
;
_audit_update_record
;
2019-05-05 deposited with the CCDC.    2019-05-08 downloaded from the CCDC.
;
_cell_angle_alpha 90
_cell_angle_beta 103.26(3)
_cell_angle_gamma 90
_cell_formula_units_Z 8
_cell_length_a 50.737(10)
_cell_length_b 9.3904(19)
_cell_length_c 18.027(4)
_cell_measurement_reflns_used 13328
_cell_measurement_temperature 173
_cell_measurement_theta_max 27.4827
_cell_measurement_theta_min 1.1605
_cell_volume 8360(3)
_computing_cell_refinement 'CrystalClear (Rigaku Inc., 2007)'
_computing_data_collection 'CrystalClear (Rigaku Inc., 2007)'
_computing_data_reduction 'CrystalClear (Rigaku Inc., 2007)'
_computing_molecular_graphics 'Olex2 (Dolomanov et al., 2009)'
_computing_publication_material 'Olex2 (Dolomanov et al., 2009)'
_computing_structure_refinement 'ShelXL (Sheldrick, 2015)'
_computing_structure_solution 'SIR2004 (Burla et al., 2007)'
_diffrn_ambient_temperature 173
_diffrn_detector_area_resol_mean 28.5714
_diffrn_measured_fraction_theta_full 0.998
_diffrn_measured_fraction_theta_max 0.993
_diffrn_measurement_device_type 'Bruker P4'
_diffrn_measurement_method '\w scans'
_diffrn_radiation_monochromator graphite
_diffrn_radiation_type MoK\a
_diffrn_radiation_wavelength 0.71073
_diffrn_reflns_av_R_equivalents 0.1101
_diffrn_reflns_av_unetI/netI 0.0662
_diffrn_reflns_Laue_measured_fraction_full 0.998
_diffrn_reflns_Laue_measured_fraction_max 0.993
_diffrn_reflns_limit_h_max 65
_diffrn_reflns_limit_h_min -65
_diffrn_reflns_limit_k_max 12
_diffrn_reflns_limit_k_min -11
_diffrn_reflns_limit_l_max 23
_diffrn_reflns_limit_l_min -23
_diffrn_reflns_number 54170
_diffrn_reflns_point_group_measured_fraction_full 0.998
_diffrn_reflns_point_group_measured_fraction_max 0.993
_diffrn_reflns_theta_full 25.242
_diffrn_reflns_theta_max 27.433
_diffrn_reflns_theta_min 0.825
_exptl_absorpt_coefficient_mu 0.825
_exptl_absorpt_correction_T_max 1.00000
_exptl_absorpt_correction_T_min 0.62021
_exptl_absorpt_correction_type none
_exptl_crystal_colour Brown
_exptl_crystal_density_diffrn 1.328
_exptl_crystal_description Stick
_exptl_crystal_F_000 3496
_exptl_crystal_size_max 0.562
_exptl_crystal_size_mid 0.140
_exptl_crystal_size_min 0.095
_refine_diff_density_max 1.311
_refine_diff_density_min -0.914
_refine_diff_density_rms 0.101
_refine_ls_extinction_method none
_refine_ls_goodness_of_fit_ref 1.265
_refine_ls_hydrogen_treatment constr
_refine_ls_matrix_type full
_refine_ls_number_parameters 453
_refine_ls_number_reflns 9479
_refine_ls_number_restraints 0
_refine_ls_restrained_S_all 1.265
_refine_ls_R_factor_all 0.1209
_refine_ls_R_factor_gt 0.1107
_refine_ls_shift/su_max 0.001
_refine_ls_shift/su_mean 0.000
_refine_ls_structure_factor_coef Fsqd
_refine_ls_weighting_details 'w=1/[\s^2^(Fo^2^)+(0.0580P)^2^+62.1010P] where P=(Fo^2^+2Fc^2^)/3'
_refine_ls_weighting_scheme calc
_refine_ls_wR_factor_gt 0.2280
_refine_ls_wR_factor_ref 0.2340
_reflns_Friedel_coverage 0.000
_reflns_number_gt 8765
_reflns_number_total 9479
_reflns_threshold_expression 'I > 2\s(I)'
_cod_data_source_file c9dt01345h2.cif
_cod_data_source_block Co3
_cod_depositor_comments 'Adding full bibliography for 7049998--7049999.cif.'
_cod_database_code 7049999
_shelx_shelxl_version_number 2018/3
_shelx_space_group_comment
;
The symmetry employed for this shelxl refinement is uniquely defined
by the following loop, which should always be used as a source of
symmetry information in preference to the above space-group names.
They are only intended as comments.
;
_olex2_refinement_description
;
1. Fixed Uiso
 At 1.2 times of:
  All C(H) groups, All C(H,H) groups
 At 1.5 times of:
  All C(H,H,H) groups
2.a Ternary CH refined with riding coordinates:
 C32(H32), C35(H35), C23(H23), C20(H20)
2.b Secondary CH2 refined with riding coordinates:
 C8(H8A,H8B), C7(H7A,H7B), C38(H38A,H38B), C39(H39A,H39B)
2.c Aromatic/amide H refined with riding coordinates:
 C4(H4), C28(H28), C29(H29), C18(H18), C17(H17), C5(H5), C30(H30), C16(H16)
2.d Idealised Me refined as rotating group:
 C13(H13A,H13B,H13C), C1(H1A,H1B,H1C), C12(H12A,H12B,H12C), C25(H25A,H25B,
 H25C), C22(H22A,H22B,H22C), C33(H33A,H33B,H33C), C34(H34A,H34B,H34C), C37(H37A,
 H37B,H37C), C36(H36A,H36B,H36C), C21(H21A,H21B,H21C), C24(H24A,H24B,H24C)
;
_olex2_submission_special_instructions 'No special instructions were received'

loop_
_space_group_symop_operation_xyz
'x, y, z'
'-x, y, -z+1/2'
'x+1/2, y+1/2, z'
'-x+1/2, y+1/2, -z+1/2'
'-x, -y, -z'
'x, -y, z-1/2'
'-x+1/2, -y+1/2, -z'
'x+1/2, -y+1/2, z-1/2'

loop_
_atom_site_label
_atom_site_type_symbol
_atom_site_fract_x
_atom_site_fract_y
_atom_site_fract_z
_atom_site_U_iso_or_equiv
_atom_site_adp_type
_atom_site_occupancy
_atom_site_site_symmetry_order
_atom_site_calc_flag
_atom_site_refinement_flags_posn
Co1 Co 0.62301(2) 0.39597(7) 0.73168(4) 0.02608(18) Uani 1 1 d .
Cl1 Cl 0.60801(3) 0.30534(16) 0.61311(7) 0.0368(3) Uani 1 1 d .
Cl2 Cl 0.65004(3) 0.24085(15) 0.81665(8) 0.0360(3) Uani 1 1 d .
Cl04 Cl 0.53822(4) -0.05748(18) 0.52386(10) 0.0540(4) Uani 1 1 d .
Cl05 Cl 0.53032(4) 0.2179(2) 0.44861(11) 0.0631(5) Uani 1 1 d .
Cl06 Cl 0.74057(5) 0.8977(3) 0.40629(17) 0.1002(9) Uani 1 1 d .
Cl07 Cl 0.71872(7) 0.9403(4) 0.54022(17) 0.1136(10) Uani 1 1 d .
N2 N 0.62506(8) 0.5463(5) 0.8154(2) 0.0255(9) Uani 1 1 d .
N3 N 0.65304(8) 0.5586(5) 0.7121(2) 0.0273(9) Uani 1 1 d .
N1 N 0.58437(8) 0.3820(5) 0.7672(2) 0.0284(9) Uani 1 1 d .
C11 C 0.64532(10) 0.6416(5) 0.8283(3) 0.0270(10) Uani 1 1 d .
C3 C 0.60768(10) 0.5379(6) 0.8611(3) 0.0279(10) Uani 1 1 d .
C26 C 0.66251(10) 0.5591(6) 0.6421(3) 0.0276(10) Uani 1 1 d .
C27 C 0.65125(10) 0.6612(6) 0.5862(3) 0.0315(11) Uani 1 1 d .
C4 C 0.61103(11) 0.6225(6) 0.9261(3) 0.0325(11) Uani 1 1 d .
H4 H 0.599607 0.612480 0.959460 0.039 Uiso 1 1 calc R
C10 C 0.66190(10) 0.6433(5) 0.7694(3) 0.0265(10) Uani 1 1 d .
C9 C 0.68686(11) 0.7394(6) 0.7876(3) 0.0326(11) Uani 1 1 d .
C28 C 0.65895(12) 0.6562(6) 0.5167(3) 0.0385(13) Uani 1 1 d .
H28 H 0.651733 0.721926 0.478884 0.046 Uiso 1 1 calc R
C2 C 0.58420(10) 0.4422(6) 0.8311(3) 0.0284(11) Uani 1 1 d .
C31 C 0.68091(11) 0.4559(6) 0.6298(3) 0.0330(11) Uani 1 1 d .
C14 C 0.56066(10) 0.3017(6) 0.7290(3) 0.0298(11) Uani 1 1 d .
C6 C 0.64882(12) 0.7374(6) 0.8892(3) 0.0347(12) Uani 1 1 d .
C13 C 0.69924(11) 0.7833(7) 0.7203(3) 0.0376(13) Uani 1 1 d .
H13A H 0.705240 0.699895 0.698161 0.056 Uiso 1 1 calc GR
H13B H 0.714359 0.845591 0.738376 0.056 Uiso 1 1 calc GR
H13C H 0.685822 0.831829 0.682544 0.056 Uiso 1 1 calc GR
C29 C 0.67728(12) 0.5544(6) 0.5030(3) 0.0396(14) Uani 1 1 d .
H29 H 0.682276 0.552807 0.456476 0.048 Uiso 1 1 calc R
C18 C 0.51646(11) 0.3055(7) 0.6451(3) 0.0396(13) Uani 1 1 d .
H18 H 0.502530 0.353826 0.612137 0.048 Uiso 1 1 calc R
C17 C 0.51335(12) 0.1620(7) 0.6621(3) 0.0439(15) Uani 1 1 d .
H17 H 0.497205 0.115156 0.641213 0.053 Uiso 1 1 calc R
C32 C 0.69335(11) 0.3454(6) 0.6893(3) 0.0374(13) Uani 1 1 d .
H32 H 0.687187 0.365842 0.735910 0.045 Uiso 1 1 calc R
C35 C 0.63134(12) 0.7731(6) 0.6004(3) 0.0365(12) Uani 1 1 d .
H35 H 0.636325 0.796854 0.654715 0.044 Uiso 1 1 calc R
C8 C 0.67896(13) 0.8754(6) 0.8241(3) 0.0392(13) Uani 1 1 d .
H8A H 0.664550 0.922397 0.787649 0.047 Uiso 1 1 calc R
H8B H 0.694420 0.939175 0.834559 0.047 Uiso 1 1 calc R
C1 C 0.56222(12) 0.4300(7) 0.8741(3) 0.0417(14) Uani 1 1 d .
H1A H 0.555636 0.523276 0.882153 0.062 Uiso 1 1 calc GR
H1B H 0.569328 0.385332 0.922491 0.062 Uiso 1 1 calc GR
H1C H 0.547637 0.373618 0.845290 0.062 Uiso 1 1 calc GR
C5 C 0.63168(11) 0.7213(6) 0.9399(3) 0.0341(12) Uani 1 1 d .
H5 H 0.634319 0.778054 0.983283 0.041 Uiso 1 1 calc R
C15 C 0.55878(11) 0.1569(6) 0.7441(3) 0.0347(12) Uani 1 1 d .
C19 C 0.54053(10) 0.3758(6) 0.6777(3) 0.0326(12) Uani 1 1 d .
C23 C 0.54425(12) 0.5312(6) 0.6559(3) 0.0384(13) Uani 1 1 d .
H23 H 0.563262 0.556576 0.676351 0.046 Uiso 1 1 calc R
C30 C 0.68788(11) 0.4568(6) 0.5581(3) 0.0381(13) Uani 1 1 d .
H30 H 0.700006 0.389089 0.548180 0.046 Uiso 1 1 calc R
C12 C 0.70856(11) 0.6564(7) 0.8459(3) 0.0419(14) Uani 1 1 d .
H12A H 0.701094 0.626716 0.887794 0.063 Uiso 1 1 calc GR
H12B H 0.723926 0.716778 0.864460 0.063 Uiso 1 1 calc GR
H12C H 0.714111 0.574197 0.821749 0.063 Uiso 1 1 calc GR
C25 C 0.53826(14) 0.5512(7) 0.5697(4) 0.0489(16) Uani 1 1 d .
H25A H 0.549475 0.488189 0.548443 0.073 Uiso 1 1 calc GR
H25B H 0.541983 0.647969 0.558229 0.073 Uiso 1 1 calc GR
H25C H 0.519551 0.530154 0.548227 0.073 Uiso 1 1 calc GR
C16 C 0.53421(12) 0.0901(7) 0.7099(3) 0.0422(14) Uani 1 1 d .
H16 H 0.531951 -0.005735 0.719776 0.051 Uiso 1 1 calc R
C7 C 0.66956(13) 0.8523(7) 0.8982(3) 0.0424(14) Uani 1 1 d .
H7A H 0.684991 0.826919 0.938671 0.051 Uiso 1 1 calc R
H7B H 0.661989 0.940179 0.912454 0.051 Uiso 1 1 calc R
C20 C 0.58198(12) 0.0737(7) 0.7928(3) 0.0398(13) Uani 1 1 d .
H20 H 0.596481 0.141372 0.813832 0.048 Uiso 1 1 calc R
C22 C 0.59319(15) -0.0340(8) 0.7448(4) 0.0585(18) Uani 1 1 d .
H22A H 0.579409 -0.102412 0.723949 0.088 Uiso 1 1 calc GR
H22B H 0.608461 -0.081982 0.776096 0.088 Uiso 1 1 calc GR
H22C H 0.598744 0.014473 0.704027 0.088 Uiso 1 1 calc GR
C38 C 0.55112(13) 0.1166(7) 0.5212(4) 0.0472(15) Uani 1 1 d .
H38A H 0.552232 0.162708 0.569945 0.057 Uiso 1 1 calc R
H38B H 0.569254 0.111806 0.512329 0.057 Uiso 1 1 calc R
C33 C 0.68403(15) 0.1947(7) 0.6630(4) 0.0505(17) Uani 1 1 d .
H33A H 0.664619 0.190030 0.652478 0.076 Uiso 1 1 calc GR
H33B H 0.691563 0.127793 0.702478 0.076 Uiso 1 1 calc GR
H33C H 0.690053 0.171856 0.617728 0.076 Uiso 1 1 calc GR
C34 C 0.72463(13) 0.3530(8) 0.7088(4) 0.0574(19) Uani 1 1 d .
H34A H 0.731234 0.322987 0.665471 0.086 Uiso 1 1 calc GR
H34B H 0.731766 0.291509 0.751204 0.086 Uiso 1 1 calc GR
H34C H 0.730309 0.449079 0.721812 0.086 Uiso 1 1 calc GR
C37 C 0.63225(16) 0.9118(7) 0.5559(4) 0.0544(17) Uani 1 1 d .
H37A H 0.650421 0.948046 0.567163 0.082 Uiso 1 1 calc GR
H37B H 0.620424 0.980747 0.570595 0.082 Uiso 1 1 calc GR
H37C H 0.626463 0.893305 0.502285 0.082 Uiso 1 1 calc GR
C36 C 0.60283(13) 0.7141(8) 0.5838(5) 0.061(2) Uani 1 1 d .
H36A H 0.597570 0.685742 0.531317 0.092 Uiso 1 1 calc GR
H36B H 0.590642 0.786057 0.593716 0.092 Uiso 1 1 calc GR
H36C H 0.602205 0.633159 0.615862 0.092 Uiso 1 1 calc GR
C21 C 0.57363(16) 0.0011(9) 0.8596(4) 0.062(2) Uani 1 1 d .
H21A H 0.565824 0.070165 0.887457 0.093 Uiso 1 1 calc GR
H21B H 0.589265 -0.040770 0.892617 0.093 Uiso 1 1 calc GR
H21C H 0.560559 -0.071849 0.840678 0.093 Uiso 1 1 calc GR
C24 C 0.52683(18) 0.6326(8) 0.6917(5) 0.069(2) Uani 1 1 d .
H24A H 0.508055 0.608759 0.673545 0.104 Uiso 1 1 calc GR
H24B H 0.529797 0.728924 0.677735 0.104 Uiso 1 1 calc GR
H24C H 0.531767 0.623376 0.746165 0.104 Uiso 1 1 calc GR
C39 C 0.71728(15) 0.8402(9) 0.4577(5) 0.071(2) Uani 1 1 d .
H39A H 0.699170 0.846453 0.425417 0.085 Uiso 1 1 calc R
H39B H 0.720807 0.741077 0.471581 0.085 Uiso 1 1 calc R

loop_
_atom_site_aniso_label
_atom_site_aniso_U_11
_atom_site_aniso_U_22
_atom_site_aniso_U_33
_atom_site_aniso_U_23
_atom_site_aniso_U_13
_atom_site_aniso_U_12
Co1 0.0299(3) 0.0277(4) 0.0215(3) -0.0033(3) 0.0078(3) -0.0021(3)
Cl1 0.0432(7) 0.0455(8) 0.0232(6) -0.0072(5) 0.0103(5) -0.0084(6)
Cl2 0.0416(7) 0.0360(7) 0.0306(7) 0.0031(5) 0.0086(5) 0.0055(6)
Cl04 0.0633(10) 0.0425(9) 0.0537(10) 0.0027(7) 0.0084(8) -0.0012(8)
Cl05 0.0833(13) 0.0458(10) 0.0617(11) 0.0073(8) 0.0197(10) 0.0134(9)
Cl06 0.0697(14) 0.124(2) 0.112(2) 0.0552(18) 0.0309(14) 0.0303(15)
Cl07 0.132(2) 0.115(2) 0.0875(19) 0.0054(17) 0.0122(17) 0.048(2)
N2 0.028(2) 0.028(2) 0.020(2) -0.0008(16) 0.0051(16) -0.0013(17)
N3 0.028(2) 0.032(2) 0.023(2) -0.0016(17) 0.0073(16) -0.0002(18)
N1 0.029(2) 0.031(2) 0.025(2) -0.0014(17) 0.0060(17) 0.0007(18)
C11 0.031(2) 0.025(3) 0.022(2) -0.0016(19) 0.0021(19) 0.001(2)
C3 0.032(2) 0.034(3) 0.018(2) 0.001(2) 0.0059(19) 0.001(2)
C26 0.030(2) 0.029(3) 0.024(2) -0.003(2) 0.0078(19) -0.002(2)
C27 0.031(3) 0.032(3) 0.032(3) -0.004(2) 0.008(2) -0.005(2)
C4 0.033(3) 0.040(3) 0.026(3) -0.005(2) 0.010(2) -0.002(2)
C10 0.030(2) 0.027(3) 0.024(2) 0.0040(19) 0.0081(19) -0.004(2)
C9 0.030(3) 0.034(3) 0.033(3) -0.001(2) 0.005(2) -0.007(2)
C28 0.048(3) 0.038(3) 0.029(3) 0.003(2) 0.010(2) -0.008(3)
C2 0.031(3) 0.032(3) 0.025(2) 0.000(2) 0.012(2) 0.002(2)
C31 0.033(3) 0.032(3) 0.036(3) -0.002(2) 0.013(2) -0.006(2)
C14 0.029(2) 0.037(3) 0.024(2) -0.001(2) 0.008(2) -0.003(2)
C6 0.043(3) 0.033(3) 0.026(3) -0.005(2) 0.004(2) -0.002(2)
C13 0.038(3) 0.044(3) 0.032(3) 0.000(2) 0.011(2) -0.011(3)
C29 0.053(3) 0.041(3) 0.032(3) -0.011(2) 0.024(3) -0.013(3)
C18 0.032(3) 0.052(4) 0.034(3) -0.002(3) 0.004(2) 0.001(3)
C17 0.034(3) 0.056(4) 0.040(3) -0.005(3) 0.005(2) -0.014(3)
C32 0.036(3) 0.038(3) 0.042(3) 0.002(3) 0.016(2) 0.005(2)
C35 0.046(3) 0.034(3) 0.029(3) 0.002(2) 0.008(2) 0.003(2)
C8 0.051(3) 0.033(3) 0.034(3) -0.008(2) 0.010(3) -0.014(3)
C1 0.037(3) 0.059(4) 0.032(3) -0.004(3) 0.014(2) -0.003(3)
C5 0.041(3) 0.038(3) 0.023(3) -0.006(2) 0.007(2) 0.002(2)
C15 0.038(3) 0.040(3) 0.029(3) -0.001(2) 0.013(2) -0.006(2)
C19 0.028(2) 0.042(3) 0.028(3) -0.004(2) 0.006(2) -0.003(2)
C23 0.036(3) 0.037(3) 0.040(3) 0.002(2) 0.004(2) 0.002(2)
C30 0.036(3) 0.037(3) 0.046(3) -0.007(3) 0.020(3) -0.004(2)
C12 0.034(3) 0.044(3) 0.045(3) 0.005(3) 0.004(3) -0.009(3)
C25 0.056(4) 0.047(4) 0.042(4) 0.004(3) 0.006(3) -0.010(3)
C16 0.048(3) 0.040(3) 0.040(3) -0.003(3) 0.013(3) -0.012(3)
C7 0.051(3) 0.039(3) 0.037(3) -0.012(3) 0.010(3) -0.018(3)
C20 0.041(3) 0.041(3) 0.036(3) 0.006(3) 0.006(2) -0.004(3)
C22 0.057(4) 0.059(5) 0.061(5) 0.002(4) 0.018(4) 0.009(4)
C38 0.051(4) 0.045(4) 0.047(4) -0.013(3) 0.015(3) -0.011(3)
C33 0.066(4) 0.035(3) 0.060(4) -0.001(3) 0.033(4) 0.006(3)
C34 0.041(3) 0.063(5) 0.070(5) 0.012(4) 0.017(3) 0.009(3)
C37 0.071(5) 0.037(4) 0.058(4) 0.010(3) 0.019(4) 0.009(3)
C36 0.044(4) 0.049(4) 0.089(6) -0.007(4) 0.010(4) 0.000(3)
C21 0.070(5) 0.072(5) 0.048(4) 0.023(4) 0.020(4) 0.018(4)
C24 0.091(6) 0.053(5) 0.070(5) 0.005(4) 0.029(5) 0.022(4)
C39 0.050(4) 0.056(5) 0.097(6) 0.032(5) -0.005(4) 0.000(4)

loop_
_atom_type_symbol
_atom_type_description
_atom_type_scat_dispersion_real
_atom_type_scat_dispersion_imag
_atom_type_scat_source
C C 0.0033 0.0016 'International Tables Vol C Tables 4.2.6.8 and 6.1.1.4'
H H 0.0000 0.0000 'International Tables Vol C Tables 4.2.6.8 and 6.1.1.4'
Cl Cl 0.1484 0.1585 'International Tables Vol C Tables 4.2.6.8 and 6.1.1.4'
Co Co 0.3494 0.9721 'International Tables Vol C Tables 4.2.6.8 and 6.1.1.4'
N N 0.0061 0.0033 'International Tables Vol C Tables 4.2.6.8 and 6.1.1.4'

loop_
_geom_angle_atom_site_label_1
_geom_angle_atom_site_label_2
_geom_angle_atom_site_label_3
_geom_angle
Cl1 Co1 Cl2 114.02(6)
N2 Co1 Cl1 154.48(13)
N2 Co1 Cl2 91.36(12)
N2 Co1 N3 74.06(16)
N2 Co1 N1 74.06(16)
N3 Co1 Cl1 101.60(11)
N3 Co1 Cl2 102.21(12)
N1 Co1 Cl1 97.07(12)
N1 Co1 Cl2 101.62(12)
N1 Co1 N3 140.28(16)
C11 N2 Co1 119.6(3)
C3 N2 Co1 118.8(3)
C3 N2 C11 121.2(4)
C26 N3 Co1 120.8(3)
C10 N3 Co1 114.6(3)
C10 N3 C26 124.5(4)
C2 N1 Co1 115.1(3)
C2 N1 C14 118.6(4)
C14 N1 Co1 126.1(3)
N2 C11 C10 114.6(4)
N2 C11 C6 121.3(5)
C6 C11 C10 124.0(5)
N2 C3 C4 120.9(5)
N2 C3 C2 113.3(4)
C4 C3 C2 125.6(5)
C27 C26 N3 117.5(4)
C31 C26 N3 120.1(5)
C31 C26 C27 122.2(5)
C26 C27 C35 121.6(5)
C28 C27 C26 117.8(5)
C28 C27 C35 120.5(5)
C5 C4 C3 118.4(5)
N3 C10 C11 114.1(4)
N3 C10 C9 130.6(5)
C11 C10 C9 115.2(4)
C10 C9 C13 117.1(4)
C10 C9 C8 107.4(4)
C10 C9 C12 105.9(4)
C13 C9 C12 108.3(5)
C8 C9 C13 108.0(5)
C8 C9 C12 110.1(5)
C27 C28 C29 121.1(5)
N1 C2 C3 114.9(4)
N1 C2 C1 126.0(5)
C3 C2 C1 119.0(4)
C26 C31 C32 123.0(5)
C26 C31 C30 117.1(5)
C30 C31 C32 119.9(5)
C15 C14 N1 120.0(5)
C15 C14 C19 122.9(5)
C19 C14 N1 117.2(5)
C11 C6 C5 117.1(5)
C11 C6 C7 120.7(5)
C5 C6 C7 122.3(5)
C30 C29 C28 119.8(5)
C19 C18 C17 119.7(6)
C16 C17 C18 120.0(5)
C31 C32 C33 111.3(5)
C31 C32 C34 111.5(5)
C33 C32 C34 109.9(5)
C27 C35 C37 113.5(5)
C36 C35 C27 110.9(5)
C36 C35 C37 110.4(6)
C9 C8 C7 114.9(5)
C4 C5 C6 120.8(5)
C14 C15 C16 116.3(5)
C14 C15 C20 122.5(5)
C16 C15 C20 121.2(5)
C14 C19 C23 122.0(5)
C18 C19 C14 118.7(5)
C18 C19 C23 119.3(5)
C19 C23 C24 111.4(5)
C25 C23 C19 111.7(5)
C25 C23 C24 110.6(6)
C29 C30 C31 121.9(5)
C17 C16 C15 122.2(6)
C6 C7 C8 111.2(5)
C15 C20 C22 110.7(5)
C15 C20 C21 111.7(5)
C22 C20 C21 111.0(6)
Cl05 C38 Cl04 111.0(4)
Cl07 C39 Cl06 112.6(5)

loop_
_geom_bond_atom_site_label_1
_geom_bond_atom_site_label_2
_geom_bond_distance
Co1 Cl1 2.2642(15)
Co1 Cl2 2.3206(16)
Co1 N2 2.052(4)
Co1 N3 2.242(4)
Co1 N1 2.201(4)
Cl04 C38 1.766(7)
Cl05 C38 1.760(7)
Cl06 C39 1.746(8)
Cl07 C39 1.747(10)
N2 C11 1.342(6)
N2 C3 1.340(6)
N3 C26 1.451(6)
N3 C10 1.298(6)
N1 C2 1.285(6)
N1 C14 1.453(6)
C11 C10 1.499(7)
C11 C6 1.398(7)
C3 C4 1.394(7)
C3 C2 1.492(7)
C26 C27 1.413(7)
C26 C31 1.398(7)
C27 C28 1.395(7)
C27 C35 1.520(8)
C4 C5 1.379(8)
C10 C9 1.529(7)
C9 C13 1.544(7)
C9 C8 1.532(8)
C9 C12 1.548(8)
C28 C29 1.395(8)
C2 C1 1.502(7)
C31 C32 1.521(8)
C31 C30 1.416(8)
C14 C15 1.394(8)
C14 C19 1.396(7)
C6 C5 1.407(8)
C6 C7 1.490(8)
C29 C30 1.368(9)
C18 C17 1.399(9)
C18 C19 1.394(7)
C17 C16 1.378(9)
C32 C33 1.533(9)
C32 C34 1.547(8)
C35 C37 1.535(8)
C35 C36 1.513(9)
C8 C7 1.532(8)
C15 C16 1.406(8)
C15 C20 1.515(8)
C19 C23 1.535(8)
C23 C25 1.524(8)
C23 C24 1.538(9)
C20 C22 1.524(9)
C20 C21 1.525(8)
